data_7714709
loop_
_publ_author_name
'Lundberg, Daniel'
'Lindqvist-Reis, Patric'
'&#x141;yczko, Krzysztof'
'Eriksson, Lars'
'Persson, Ingmar'

_publ_section_title
;
 Coordination chemistry effects of the space-demanding solvent molecule
 <i>N</i>,<i>N</i>'-dimethylpropyleneurea.
;
_journal_issue 4
_journal_name_full 'Dalton transactions (Cambridge, England : 2003)'
_journal_page_first 1817
_journal_page_last 1832
_journal_paper_doi 10.1039/d3dt03193d
_journal_volume 53
_journal_year 2024
_chemical_formula_sum 'C19 H36 F3 N6 O6 S Sr0.5'
_chemical_formula_weight 577.41
_space_group_crystal_system trigonal
_space_group_IT_number 147
_space_group_name_Hall '-P 3'
_space_group_name_H-M_alt 'P -3'
_atom_sites_solution_hydrogens geom
_atom_sites_solution_primary direct
_atom_sites_solution_secondary difmap
_audit_creation_method SHELXL-2018/3
_audit_update_record
;
2023-11-18 deposited with the CCDC.	2023-12-13 downloaded from the CCDC.
;
_cell_angle_alpha 90
_cell_angle_beta 90
_cell_angle_gamma 120
_cell_formula_units_Z 2
_cell_length_a 13.7677(7)
_cell_length_b 13.7677(7)
_cell_length_c 8.5413(5)
_cell_measurement_reflns_used 999
_cell_measurement_temperature 293(2)
_cell_measurement_theta_max 25.00
_cell_measurement_theta_min 3.45
_cell_volume 1402.09(13)
_computing_cell_refinement '(Bruker SMART and SAINT (1998b)'
_computing_data_collection '(Bruker SMART (1998b)'
_computing_data_reduction '(Bruker SAINT (1998b)'
_computing_structure_refinement 'SHELXL-2018/3 (Sheldrick, 2018)'
_computing_structure_solution 'SHELXT 2014/5 (Sheldrick, 2014)'
_diffrn_ambient_temperature 293(2)
_diffrn_measured_fraction_theta_full 0.978
_diffrn_measured_fraction_theta_max 0.974
_diffrn_measurement_device_type 'Bruker SMART CCD diffractometer'
_diffrn_measurement_method '\w scans'
_diffrn_radiation_type MoK\a
_diffrn_radiation_wavelength 0.71073
_diffrn_reflns_av_R_equivalents 0.0346
_diffrn_reflns_av_unetI/netI 0.0577
_diffrn_reflns_Laue_measured_fraction_full 0.978
_diffrn_reflns_Laue_measured_fraction_max 0.974
_diffrn_reflns_limit_h_max 15
_diffrn_reflns_limit_h_min -14
_diffrn_reflns_limit_k_max 8
_diffrn_reflns_limit_k_min -15
_diffrn_reflns_limit_l_max 10
_diffrn_reflns_limit_l_min -10
_diffrn_reflns_number 4522
_diffrn_reflns_point_group_measured_fraction_full 0.978
_diffrn_reflns_point_group_measured_fraction_max 0.974
_diffrn_reflns_theta_full 25.242
_diffrn_reflns_theta_max 25.645
_diffrn_reflns_theta_min 3.417
_diffrn_source 'fine-focus sealed tube'
_exptl_absorpt_coefficient_mu 1.118
_exptl_absorpt_correction_T_max 0.89
_exptl_absorpt_correction_T_min 0.83
_exptl_absorpt_correction_type multi-scan
_exptl_absorpt_process_details 'Bruker SADABS (1998)'
_exptl_crystal_colour colorless
_exptl_crystal_density_diffrn 1.368
_exptl_crystal_description prism
_exptl_crystal_F_000 604
_exptl_crystal_size_max 0.17
_exptl_crystal_size_mid 0.15
_exptl_crystal_size_min 0.10
_refine_diff_density_max 1.454
_refine_diff_density_min -0.991
_refine_diff_density_rms 0.117
_refine_ls_extinction_method none
_refine_ls_goodness_of_fit_ref 0.928
_refine_ls_hydrogen_treatment constr
_refine_ls_matrix_type full
_refine_ls_number_parameters 110
_refine_ls_number_reflns 1734
_refine_ls_number_restraints 89
_refine_ls_restrained_S_all 0.913
_refine_ls_R_factor_all 0.1150
_refine_ls_R_factor_gt 0.1017
_refine_ls_shift/su_max 0.000
_refine_ls_shift/su_mean 0.000
_refine_ls_structure_factor_coef Fsqd
_refine_ls_weighting_details 'w=1/[\s^2^(Fo^2^)+(0.1770P)^2^+4.3389P] where P=(Fo^2^+2Fc^2^)/3'
_refine_ls_weighting_scheme calc
_refine_ls_wR_factor_gt 0.2620
_refine_ls_wR_factor_ref 0.2769
_reflns_Friedel_coverage 0.000
_reflns_number_gt 1464
_reflns_number_total 1734
_reflns_threshold_expression 'I > 2\s(I)'
_cod_data_source_file d3dt03193d2.cif
_cod_data_source_block r_CCDC2
_cod_depositor_comments 'Adding full bibliography for 7714702--7714710.cif.'
_cod_original_cell_volume 1402.09(16)
_cod_original_formula_sum 'C19 H36 F3 N6 O6 S Sr0.50'
_cod_database_code 7714709
_shelx_shelxl_version_number 2018/3
_shelx_space_group_comment
;
The symmetry employed for this shelxl refinement is uniquely defined
by the following loop, which should always be used as a source of
symmetry information in preference to the above space-group names.
They are only intended as comments.
;

loop_
_space_group_symop_operation_xyz
'x, y, z'
'-y, x-y, z'
'-x+y, -x, z'
'-x, -y, -z'
'y, -x+y, -z'
'x-y, x, -z'

loop_
_atom_site_label
_atom_site_type_symbol
_atom_site_fract_x
_atom_site_fract_y
_atom_site_fract_z
_atom_site_U_iso_or_equiv
_atom_site_adp_type
_atom_site_occupancy
_atom_site_site_symmetry_order
_atom_site_calc_flag
_atom_site_refinement_flags_posn
_atom_site_refinement_flags_adp
_atom_site_refinement_flags_occupancy
_atom_site_disorder_assembly
_atom_site_disorder_group
Sr1 Sr 0.000000 0.000000 0.000000 0.0440(5) Uani 1 6 d S TU P . .
O1 O -0.0687(4) -0.1695(4) -0.1642(6) 0.0704(14) Uani 1 1 d . U . . .
C1 C -0.0831(6) -0.2590(6) -0.2172(8) 0.0579(16) Uani 1 1 d . U . . .
N11 N -0.1781(6) -0.3562(5) -0.1852(8) 0.0772(19) Uani 1 1 d . U . . .
N12 N -0.0065(6) -0.2631(6) -0.3103(8) 0.0725(17) Uani 1 1 d . U . . .
C11 C -0.2662(9) -0.3527(9) -0.0976(15) 0.120(4) Uani 1 1 d . U . . .
H11A H -0.241166 -0.276996 -0.065338 0.180 Uiso 1 1 calc R U . . .
H11B H -0.284274 -0.399821 -0.006865 0.180 Uiso 1 1 calc R U . . .
H11C H -0.331528 -0.378904 -0.162367 0.180 Uiso 1 1 calc R U . . .
C12 C 0.0897(9) -0.1604(9) -0.3594(15) 0.113(4) Uani 1 1 d . U . . .
H12A H 0.066271 -0.109006 -0.394461 0.169 Uiso 1 1 calc R U . . .
H12B H 0.126549 -0.175374 -0.443535 0.169 Uiso 1 1 calc R U . . .
H12C H 0.140590 -0.127968 -0.273050 0.169 Uiso 1 1 calc R U . . .
C13 C -0.0218(9) -0.3669(8) -0.3770(13) 0.093(3) Uani 1 1 d . U . . .
H13A H 0.050449 -0.362622 -0.385489 0.111 Uiso 1 1 calc R U . . .
H13B H -0.052688 -0.376150 -0.481653 0.111 Uiso 1 1 calc R U . . .
C14 C -0.0966(13) -0.4638(9) -0.2821(16) 0.120(4) Uani 1 1 d . U . . .
H14A H -0.113534 -0.532085 -0.337369 0.144 Uiso 1 1 calc R U . . .
H14B H -0.059648 -0.462148 -0.184588 0.144 Uiso 1 1 calc R U . . .
C15 C -0.1997(11) -0.4638(7) -0.2489(14) 0.111(4) Uani 1 1 d . U . . .
H15A H -0.243779 -0.522862 -0.174443 0.133 Uiso 1 1 calc R U . . .
H15B H -0.243116 -0.479482 -0.344520 0.133 Uiso 1 1 calc R U . . .
S10 S -0.333333 -0.666667 -0.6550(17) 0.342(10) Uani 1 3 d DS TU P . .
O10 O -0.248(3) -0.5541(11) -0.6158(17) 0.75(5) Uani 1 1 d D U . . .
C10 C -0.333333 -0.666667 -0.8680(17) 0.54(7) Uani 1 3 d DS TU P . .
F10 F -0.382(4) -0.7703(2) -0.9253(17) 0.65(4) Uani 1 1 d D U . . .

loop_
_atom_site_aniso_label
_atom_site_aniso_U_11
_atom_site_aniso_U_22
_atom_site_aniso_U_33
_atom_site_aniso_U_23
_atom_site_aniso_U_13
_atom_site_aniso_U_12
Sr1 0.0353(6) 0.0353(6) 0.0613(9) 0.000 0.000 0.0177(3)
O1 0.068(3) 0.048(3) 0.090(3) -0.014(2) -0.003(3) 0.025(2)
C1 0.064(4) 0.048(4) 0.061(4) -0.005(3) -0.013(3) 0.028(3)
N11 0.080(4) 0.048(3) 0.083(4) -0.008(3) 0.008(3) 0.016(3)
N12 0.069(4) 0.064(4) 0.086(4) -0.005(3) 0.007(3) 0.034(3)
C11 0.097(8) 0.081(7) 0.140(9) -0.020(6) 0.041(7) 0.013(6)
C12 0.092(7) 0.090(7) 0.139(9) 0.000(6) 0.038(7) 0.032(6)
C13 0.097(7) 0.085(6) 0.115(7) -0.027(5) -0.004(5) 0.059(6)
C14 0.167(12) 0.070(6) 0.140(9) -0.021(6) -0.012(9) 0.072(8)
C15 0.129(9) 0.049(5) 0.125(8) -0.015(5) 0.025(7) 0.022(5)
S10 0.316(14) 0.316(14) 0.40(3) 0.000 0.000 0.158(7)
O10 0.39(5) 0.33(4) 1.34(12) -0.25(6) -0.34(7) 0.03(3)
C10 0.60(8) 0.60(8) 0.40(9) 0.000 0.000 0.30(4)
F10 0.53(7) 0.41(4) 1.04(10) -0.08(5) 0.19(6) 0.25(5)

loop_
_atom_type_symbol
_atom_type_description
_atom_type_scat_dispersion_real
_atom_type_scat_dispersion_imag
_atom_type_scat_source
C C 0.0033 0.0016 'International Tables Vol C Tables 4.2.6.8 and 6.1.1.4'
H H 0.0000 0.0000 'International Tables Vol C Tables 4.2.6.8 and 6.1.1.4'
N N 0.0061 0.0033 'International Tables Vol C Tables 4.2.6.8 and 6.1.1.4'
O O 0.0106 0.0060 'International Tables Vol C Tables 4.2.6.8 and 6.1.1.4'
F F 0.0171 0.0103 'International Tables Vol C Tables 4.2.6.8 and 6.1.1.4'
S S 0.1246 0.1234 'International Tables Vol C Tables 4.2.6.8 and 6.1.1.4'
Sr Sr -1.5307 3.2498 'International Tables Vol C Tables 4.2.6.8 and 6.1.1.4'

loop_
_geom_angle_atom_site_label_1
_geom_angle_atom_site_label_2
_geom_angle_atom_site_label_3
_geom_angle
_geom_angle_site_symmetry_1
_geom_angle_site_symmetry_3
_geom_angle_publ_flag
O1 Sr1 O1 180.0 . 4 ?
O1 Sr1 O1 89.06(18) . 6 ?
O1 Sr1 O1 90.94(18) 4 6 ?
O1 Sr1 O1 90.94(18) . 3 ?
O1 Sr1 O1 89.06(18) 4 3 ?
O1 Sr1 O1 180.0(3) 6 3 ?
O1 Sr1 O1 90.94(18) . 2 ?
O1 Sr1 O1 89.06(18) 4 2 ?
O1 Sr1 O1 89.06(18) 6 2 ?
O1 Sr1 O1 90.94(18) 3 2 ?
O1 Sr1 O1 89.06(18) . 5 ?
O1 Sr1 O1 90.94(18) 4 5 ?
O1 Sr1 O1 90.94(18) 6 5 ?
O1 Sr1 O1 89.06(18) 3 5 ?
O1 Sr1 O1 180.0(4) 2 5 ?
C1 O1 Sr1 161.4(5) . . ?
O1 C1 N12 121.5(7) . . ?
O1 C1 N11 120.6(7) . . ?
N12 C1 N11 117.9(6) . . ?
C1 N11 C11 118.9(7) . . ?
C1 N11 C15 122.3(7) . . ?
C11 N11 C15 118.5(8) . . ?
C1 N12 C12 119.2(7) . . ?
C1 N12 C13 122.9(7) . . ?
C12 N12 C13 117.6(7) . . ?
N11 C11 H11A 109.5 . . ?
N11 C11 H11B 109.5 . . ?
H11A C11 H11B 109.5 . . ?
N11 C11 H11C 109.5 . . ?
H11A C11 H11C 109.5 . . ?
H11B C11 H11C 109.5 . . ?
N12 C12 H12A 109.5 . . ?
N12 C12 H12B 109.5 . . ?
H12A C12 H12B 109.5 . . ?
N12 C12 H12C 109.5 . . ?
H12A C12 H12C 109.5 . . ?
H12B C12 H12C 109.5 . . ?
N12 C13 C14 111.8(8) . . ?
N12 C13 H13A 109.3 . . ?
C14 C13 H13A 109.3 . . ?
N12 C13 H13B 109.3 . . ?
C14 C13 H13B 109.3 . . ?
H13A C13 H13B 107.9 . . ?
C15 C14 C13 110.6(9) . . ?
C15 C14 H14A 109.5 . . ?
C13 C14 H14A 109.5 . . ?
C15 C14 H14B 109.5 . . ?
C13 C14 H14B 109.5 . . ?
H14A C14 H14B 108.1 . . ?
C14 C15 N11 111.7(9) . . ?
C14 C15 H15A 109.3 . . ?
N11 C15 H15A 109.3 . . ?
C14 C15 H15B 109.3 . . ?
N11 C15 H15B 109.3 . . ?
H15A C15 H15B 107.9 . . ?
O10 S10 O10 114.78(7) 2_445 . ?
O10 S10 O10 114.78(7) 2_445 3_545 ?
O10 S10 O10 114.78(7) . 3_545 ?
O10 S10 C10 103.43(9) 2_445 . ?
O10 S10 C10 103.43(9) . . ?
O10 S10 C10 103.43(9) 3_545 . ?
F10 C10 F10 107.28(11) 2_445 . ?
F10 C10 F10 107.28(12) 2_445 3_545 ?
F10 C10 F10 107.28(12) . 3_545 ?
F10 C10 S10 111.59(11) 2_445 . ?
F10 C10 S10 111.58(11) . . ?
F10 C10 S10 111.58(11) 3_545 . ?

loop_
_geom_bond_atom_site_label_1
_geom_bond_atom_site_label_2
_geom_bond_distance
_geom_bond_site_symmetry_2
_geom_bond_publ_flag
Sr1 O1 2.470(5) . ?
Sr1 O1 2.470(5) 4 ?
Sr1 O1 2.470(5) 6 ?
Sr1 O1 2.470(5) 3 ?
Sr1 O1 2.470(5) 2 ?
Sr1 O1 2.470(5) 5 ?
O1 C1 1.232(8) . ?
C1 N12 1.345(9) . ?
C1 N11 1.351(9) . ?
N11 C11 1.447(12) . ?
N11 C15 1.462(11) . ?
N12 C12 1.435(12) . ?
N12 C13 1.452(11) . ?
C11 H11A 0.9600 . ?
C11 H11B 0.9600 . ?
C11 H11C 0.9600 . ?
C12 H12A 0.9600 . ?
C12 H12B 0.9600 . ?
C12 H12C 0.9600 . ?
C13 C14 1.458(16) . ?
C13 H13A 0.9700 . ?
C13 H13B 0.9700 . ?
C14 C15 1.448(17) . ?
C14 H14A 0.9700 . ?
C14 H14B 0.9700 . ?
C15 H15A 0.9700 . ?
C15 H15B 0.9700 . ?
S10 O10 1.4400(11) 2_445 ?
S10 O10 1.4401(10) . ?
S10 O10 1.4401(10) 3_545 ?
S10 C10 1.8201(10) . ?
C10 F10 1.3301(11) 2_445 ?
C10 F10 1.3301(11) . ?
C10 F10 1.3302(10) 3_545 ?

loop_
_geom_torsion_atom_site_label_1
_geom_torsion_atom_site_label_2
_geom_torsion_atom_site_label_3
_geom_torsion_atom_site_label_4
_geom_torsion
_geom_torsion_site_symmetry_1
_geom_torsion_site_symmetry_2
_geom_torsion_site_symmetry_3
_geom_torsion_site_symmetry_4
_geom_torsion_publ_flag
Sr1 O1 C1 N12 -78.0(17) . . . . ?
Sr1 O1 C1 N11 103.1(16) . . . . ?
O1 C1 N11 C11 4.7(12) . . . . ?
N12 C1 N11 C11 -174.3(9) . . . . ?
O1 C1 N11 C15 178.4(9) . . . . ?
N12 C1 N11 C15 -0.5(12) . . . . ?
O1 C1 N12 C12 -5.2(12) . . . . ?
N11 C1 N12 C12 173.7(8) . . . . ?
O1 C1 N12 C13 -178.9(7) . . . . ?
N11 C1 N12 C13 0.1(11) . . . . ?
C1 N12 C13 C14 -26.0(13) . . . . ?
C12 N12 C13 C14 160.3(10) . . . . ?
N12 C13 C14 C15 51.0(13) . . . . ?
C13 C14 C15 N11 -51.3(14) . . . . ?
C1 N11 C15 C14 27.0(15) . . . . ?
C11 N11 C15 C14 -159.2(11) . . . . ?
O10 S10 C10 F10 161(3) 2_445 . . 2_445 ?
O10 S10 C10 F10 41(3) . . . 2_445 ?
O10 S10 C10 F10 -79(3) 3_545 . . 2_445 ?
O10 S10 C10 F10 -79(3) 2_445 . . . ?
O10 S10 C10 F10 161(3) . . . . ?
O10 S10 C10 F10 41(3) 3_545 . . . ?
O10 S10 C10 F10 41(3) 2_445 . . 3_545 ?
O10 S10 C10 F10 -79(3) . . . 3_545 ?
O10 S10 C10 F10 161(3) 3_545 . . 3_545 ?
